data_7040977
loop_
_publ_author_name
'Dennington, Adam J.'
'Weller, Mark T.'

_publ_section_title
;
 Synthesis and structure of pseudo-three dimensional hybrid iodobismuthate
 semiconductors.
;
_journal_issue 44
_journal_name_full 'Dalton transactions (Cambridge, England : 2003)'
_journal_page_first 17974
_journal_page_last 17979
_journal_paper_doi 10.1039/c6dt03602c
_journal_volume 45
_journal_year 2016
_chemical_formula_iupac '[CH3NH(CH2)4HNCH3][BiI4]2.2H2O'
_chemical_formula_moiety 'Bi I4, 0.5(C6 N2 H16), H2O'
_chemical_formula_sum 'C3 H10 Bi I4 N O'
_chemical_formula_weight 789.68
_chemical_name_systematic '1,4-Dimethyl-1,4-Dipiperazinium iodobismuthate dihydrate'
_space_group_crystal_system monoclinic
_space_group_IT_number 14
_space_group_name_Hall '-P 2ybc'
_space_group_name_H-M_alt 'P 1 21/c 1'
_atom_sites_solution_hydrogens geom
_audit_creation_date 2016-09-12
_audit_creation_method 'CrysAlisPro 1.171.38.43 (Rigaku OD, 2015)'
_audit_update_record
;
2016-10-14 deposited with the CCDC.
2016-10-18 downloaded from the CCDC.
;
_cell_angle_alpha 90
_cell_angle_beta 97.955(3)
_cell_angle_gamma 90
_cell_formula_units_Z 4.00
_cell_length_a 7.7293(2)
_cell_length_b 13.0336(3)
_cell_length_c 13.4990(4)
_cell_measurement_reflns_used 4178
_cell_measurement_temperature 150.10(10)
_cell_measurement_theta_max 31.4890
_cell_measurement_theta_min 4.0540
_cell_volume 1346.81(6)
_computing_cell_refinement 'CrysAlisPro 1.171.38.43 (Rigaku OD, 2015)'
_computing_data_collection 'CrysAlisPro 1.171.38.43 (Rigaku OD, 2015)'
_computing_data_reduction 'CrysAlisPro 1.171.38.43 (Rigaku OD, 2015)'
_computing_molecular_graphics
'Palmer, D. C. (2014). CrystalMaker. CrystalMaker Software Ltd, Begbroke, Oxfordshire, England.'
_computing_structure_refinement 'SHELXL-2014/7 (Sheldrick, 2014)'
_computing_structure_solution 'SHELXL-2014/7 (Sheldrick, 2014)'
_diffrn_ambient_environment N~2
_diffrn_ambient_temperature 150.10(10)
_diffrn_detector 'CCD plate'
_diffrn_detector_area_resol_mean 8.0734
_diffrn_detector_type EosS2
_diffrn_measured_fraction_theta_full 0.9977
_diffrn_measured_fraction_theta_max 0.8938
_diffrn_measurement_details
;
List of Runs (angles in degrees, time in seconds):

  1  \w     31.00  84.00   1.00   25.00    --   23.53  57.00-180.00   53
  2  \w     60.00  96.00   1.00   25.00    --   23.53-178.00 -30.00   36
  3  \w    -46.00  93.00   1.00   25.00    --   23.53   0.00 150.00  139
;
_diffrn_measurement_device 'four-circle diffractometer'
_diffrn_measurement_device_type 'New Xcalibur, EosS2'
_diffrn_measurement_method '\w scans'
_diffrn_orient_matrix_type 'CrysAlisPro convention (1999,Acta A55,543-557)'
_diffrn_orient_matrix_UB_11 0.0829096000
_diffrn_orient_matrix_UB_12 -0.0116857000
_diffrn_orient_matrix_UB_13 0.0271176000
_diffrn_orient_matrix_UB_21 0.0286856000
_diffrn_orient_matrix_UB_22 -0.0181141000
_diffrn_orient_matrix_UB_23 -0.0445233000
_diffrn_orient_matrix_UB_31 0.0298162000
_diffrn_orient_matrix_UB_32 0.0499782000
_diffrn_orient_matrix_UB_33 -0.0098054000
_diffrn_radiation_monochromator graphite
_diffrn_radiation_probe x-ray
_diffrn_radiation_type 'Mo K\a'
_diffrn_radiation_wavelength 0.71073
_diffrn_reflns_av_R_equivalents 0.0229
_diffrn_reflns_av_sigmaI/netI 0.0379
_diffrn_reflns_Laue_measured_fraction_full 0.998
_diffrn_reflns_Laue_measured_fraction_max 0.894
_diffrn_reflns_limit_h_max 11
_diffrn_reflns_limit_h_min -10
_diffrn_reflns_limit_k_max 18
_diffrn_reflns_limit_k_min -16
_diffrn_reflns_limit_l_max 19
_diffrn_reflns_limit_l_min -19
_diffrn_reflns_number 7814
_diffrn_reflns_point_group_measured_fraction_full 0.998
_diffrn_reflns_point_group_measured_fraction_max 0.894
_diffrn_reflns_theta_full 29.5096
_diffrn_reflns_theta_max 31.8571
_diffrn_reflns_theta_min 3.2445
_diffrn_source 'fine-focus sealed X-ray tube'
_diffrn_source_type 'Enhance (Mo) X-ray Source'
_exptl_absorpt_coefficient_mu 22.220
_exptl_absorpt_correction_T_max 0.039
_exptl_absorpt_correction_T_min 0.007
_exptl_absorpt_correction_type analytical
_exptl_absorpt_process_details
;
CrysAlisPro 1.171.38.43 (Rigaku Oxford Diffraction, 2015)
Analytical numeric absorption correction using a multifaceted crystal
            model based on expressions derived by R.C. Clark & J.S. Reid.
(Clark, R. C. & Reid, J. S. (1995). Acta Cryst. A51, 887-897)
Empirical absorption correction using spherical harmonics,
 implemented in SCALE3 ABSPACK scaling algorithm.
;
_exptl_crystal_colour Red
_exptl_crystal_density_diffrn 3.894
_exptl_crystal_description Prism
_exptl_crystal_F_000 2704.000
_exptl_crystal_size_max 0.300
_exptl_crystal_size_mid 0.215
_exptl_crystal_size_min 0.181
_refine_diff_density_max 2.886
_refine_diff_density_min -3.060
_refine_diff_density_rms 0.456
_refine_ls_extinction_method none
_refine_ls_goodness_of_fit_ref 1.150
_refine_ls_hydrogen_treatment constr
_refine_ls_matrix_type full
_refine_ls_number_parameters 91
_refine_ls_number_reflns 4138
_refine_ls_number_restraints 0
_refine_ls_restrained_S_all 1.150
_refine_ls_R_factor_all 0.0402
_refine_ls_R_factor_gt 0.0343
_refine_ls_shift/su_max 0.001
_refine_ls_shift/su_mean 0.000
_refine_ls_structure_factor_coef Fsqd
_refine_ls_weighting_details 'w=1/[\s^2^(Fo^2^)+(0.0324P)^2^] where P=(Fo^2^+2Fc^2^)/3'
_refine_ls_weighting_scheme calc
_refine_ls_wR_factor_gt 0.0765
_refine_ls_wR_factor_ref 0.0788
_reflns_Friedel_coverage 0.000
_reflns_number_gt 3721
_reflns_number_total 4138
_reflns_threshold_expression 'I > 2\s(I)'
_cod_data_source_file c6dt03602c2.cif
_cod_data_source_block Compound3_150K
_cod_depositor_comments 'Adding full bibliography for 7040972--7040977.cif.'
_cod_original_cell_volume 1346.79(6)
_cod_database_code 7040977
_shelx_space_group_comment
;
The symmetry employed for this shelxl refinement is uniquely defined
by the following loop, which should always be used as a source of
symmetry information in preference to the above space-group names.
They are only intended as comments.
;
_cell_oxdiff_length_a 7.7289(4)
_cell_oxdiff_length_b 13.0317(4)
_cell_oxdiff_length_c 13.5009(7)
_cell_oxdiff_angle_alpha 89.988(3)
_cell_oxdiff_angle_beta 97.938(4)
_cell_oxdiff_angle_gamma 90.021(3)
_cell_oxdiff_volume 1346.79(11)
_cell_oxdiff_measurement_reflns_used 4178
_oxdiff_exptl_absorpt_empirical_full_min 0.828
_oxdiff_exptl_absorpt_empirical_full_max 1.349
_oxdiff_exptl_absorpt_empirical_details
;
Empirical correction (ABSPACK) includes:
- Absorption correction using spherical harmonics
- Frame scaling
;
_reflns_odcompleteness_completeness 99.77
_reflns_odcompleteness_theta 29.51
_reflns_odcompleteness_iscentric 1

loop_
_space_group_symop_id
_space_group_symop_operation_xyz
1 'x, y, z'
2 '-x, y+1/2, -z+1/2'
3 '-x, -y, -z'
4 'x, -y-1/2, z-1/2'

loop_
_atom_site_label
_atom_site_type_symbol
_atom_site_fract_x
_atom_site_fract_y
_atom_site_fract_z
_atom_site_U_iso_or_equiv
_atom_site_adp_type
_atom_site_occupancy
_atom_site_site_symmetry_order
_atom_site_calc_flag
_atom_site_refinement_flags_posn
_atom_site_refinement_flags_adp
Bi1 Bi 0.72880(3) 0.51325(2) 0.40736(2) 0.01030(7) Uani 1 1 d . .
I1 I 0.84901(7) 0.68281(3) 0.29176(4) 0.01947(11) Uani 1 1 d . .
I2 I 0.40545(6) 0.64794(3) 0.43554(3) 0.01616(10) Uani 1 1 d . .
I3 I 1.05553(6) 0.38481(3) 0.39404(3) 0.01627(10) Uani 1 1 d . .
I4 I 0.56113(7) 0.39787(4) 0.23463(4) 0.02721(13) Uani 1 1 d . .
C1 C 0.7498(17) 1.1233(8) 0.3767(9) 0.059(4) Uani 1 1 d . .
H1A H 0.6980 1.0881 0.3174 0.088 Uiso 1 1 calc R U
H1B H 0.6599 1.1556 0.4080 0.088 Uiso 1 1 calc R U
H1C H 0.8297 1.1744 0.3591 0.088 Uiso 1 1 calc R U
C2 C 0.9535(12) 0.9784(6) 0.3950(6) 0.0240(17) Uani 1 1 d . .
H2A H 1.0234 1.0194 0.3555 0.029 Uiso 1 1 calc R U
H2B H 0.8764 0.9359 0.3493 0.029 Uiso 1 1 calc R U
C3 C 1.0737(15) 0.9095(7) 0.4642(7) 0.043(3) Uani 1 1 d . .
H3A H 1.0068 0.8506 0.4811 0.051 Uiso 1 1 calc R U
H3B H 1.1644 0.8842 0.4276 0.051 Uiso 1 1 calc R U
N1 N 0.8471(19) 1.0473(9) 0.4482(7) 0.099(5) Uani 1 1 d . .
O1 O 0.6684(13) 0.8734(7) 0.5359(6) 0.080(3) Uani 1 1 d . .
H1O1 H 0.6509 0.8169 0.5024 0.050 Uiso 1 1 d . .
H2O1 H 0.7114 0.9154 0.4963 0.050 Uiso 1 1 d . .

loop_
_atom_site_aniso_label
_atom_site_aniso_U_11
_atom_site_aniso_U_22
_atom_site_aniso_U_33
_atom_site_aniso_U_23
_atom_site_aniso_U_13
_atom_site_aniso_U_12
Bi1 0.00889(12) 0.01018(12) 0.01188(12) -0.00054(8) 0.00160(8) -0.00035(8)
I1 0.0226(2) 0.0144(2) 0.0229(2) 0.00568(17) 0.00849(19) -0.00158(17)
I2 0.0125(2) 0.0140(2) 0.0233(2) 0.00725(16) 0.00681(17) 0.00314(16)
I3 0.0136(2) 0.0180(2) 0.0167(2) -0.00728(16) 0.00040(16) 0.00454(16)
I4 0.0230(3) 0.0280(3) 0.0276(3) -0.0139(2) -0.0071(2) -0.0013(2)
C1 0.067(9) 0.045(6) 0.056(7) -0.013(5) -0.025(6) 0.020(6)
C2 0.033(5) 0.022(4) 0.018(4) -0.010(3) 0.008(3) -0.003(3)
C3 0.059(7) 0.045(5) 0.023(4) -0.018(4) 0.002(4) 0.013(5)
N1 0.148(13) 0.093(8) 0.039(6) -0.037(6) -0.045(7) 0.086(8)
O1 0.107(8) 0.098(6) 0.037(4) -0.015(4) 0.020(5) -0.084(6)

loop_
_atom_type_symbol
_atom_type_description
_atom_type_scat_dispersion_real
_atom_type_scat_dispersion_imag
_atom_type_scat_source
C C 0.0033 0.0016 'International Tables Vol C Tables 4.2.6.8 and 6.1.1.4'
N N 0.0061 0.0033 'International Tables Vol C Tables 4.2.6.8 and 6.1.1.4'
O O 0.0106 0.0060 'International Tables Vol C Tables 4.2.6.8 and 6.1.1.4'
I I -0.4742 1.8119 'International Tables Vol C Tables 4.2.6.8 and 6.1.1.4'
Bi Bi -4.1077 10.2566 'International Tables Vol C Tables 4.2.6.8 and 6.1.1.4'
H H 0.0000 0.0000 'International Tables Vol C Tables 4.2.6.8 and 6.1.1.4'

loop_
_exptl_crystal_face_index_h
_exptl_crystal_face_index_k
_exptl_crystal_face_index_l
_exptl_crystal_face_perp_dist
-4 -12 13 0.1424
-1 -13 -13 0.1365
11 -1 1 0.1190
1 -17 5 0.1598
-8 11 -4 0.0721
-11 -1 -1 0.0667
-9 -9 2 0.1146
-9 -7 9 0.1115
-9 7 9 0.0665
-8 11 8 0.0728
9 8 -9 0.1146
6 15 -6 0.1189
1 18 -1 0.1274
1 14 12 0.1060
-3 -1 19 0.1268
9 6 6 0.1118
8 -3 10 0.1083
3 -15 10 0.1480
10 -7 3 0.1141
9 -3 -11 0.1120
6 2 -17 0.0952
-4 -11 -12 0.1154
-2 1 -18 0.0828
2 14 -12 0.1054
-9 -7 -7 0.0906
-8 3 -11 0.0722
-5 11 -12 0.0870
-8 1 14 0.0968
-6 11 12 0.0807

loop_
_geom_angle_atom_site_label_1
_geom_angle_atom_site_label_2
_geom_angle_atom_site_label_3
_geom_angle
_geom_angle_site_symmetry_1
_geom_angle_site_symmetry_3
I4 Bi1 I1 95.826(17) . .
I4 Bi1 I3 87.134(15) . .
I1 Bi1 I3 93.227(15) . .
I4 Bi1 I2 96.463(16) . .
I1 Bi1 I2 87.649(14) . .
I3 Bi1 I2 176.197(15) . .
I4 Bi1 I3 172.687(16) . 3_766
I1 Bi1 I3 88.087(14) . 3_766
I3 Bi1 I3 86.478(13) . 3_766
I2 Bi1 I3 89.854(13) . 3_766
I4 Bi1 I2 92.379(16) . 3_666
I1 Bi1 I2 170.744(15) . 3_666
I3 Bi1 I2 91.450(13) . 3_666
I2 Bi1 I2 87.178(12) . 3_666
I3 Bi1 I2 84.231(13) 3_766 3_666
Bi1 I2 Bi1 92.823(12) . 3_666
Bi1 I3 Bi1 93.522(13) . 3_766
N1 C2 C3 113.4(7) . .
N1 C3 C2 116.6(8) 3_776 .
C3 N1 C2 117.3(10) 3_776 .
C3 N1 C1 113.9(9) 3_776 .
C2 N1 C1 110.6(9) . .

loop_
_geom_bond_atom_site_label_1
_geom_bond_atom_site_label_2
_geom_bond_distance
_geom_bond_site_symmetry_2
Bi1 I4 2.9225(5) .
Bi1 I1 2.9298(5) .
Bi1 I3 3.0559(5) .
Bi1 I2 3.1202(5) .
Bi1 I3 3.2395(5) 3_766
Bi1 I2 3.2553(5) 3_666
I2 Bi1 3.2553(5) 3_666
I3 Bi1 3.2396(5) 3_766
C1 N1 1.509(13) .
C2 N1 1.470(13) .
C2 C3 1.518(12) .
C3 N1 1.374(12) 3_776
N1 C3 1.374(12) 3_776

loop_
_exptl_oxdiff_crystal_face_indexfrac_h
_exptl_oxdiff_crystal_face_indexfrac_k
_exptl_oxdiff_crystal_face_indexfrac_l
_exptl_oxdiff_crystal_face_x
_exptl_oxdiff_crystal_face_y
_exptl_oxdiff_crystal_face_z
-4.2758 -12.0412 13.1929 0.1440 -0.4919 -0.8586
-0.5913 -13.4080 -12.7070 -0.2369 0.7917 -0.5631
10.6947 -0.6147 0.9771 0.9204 0.2744 0.2786
1.3081 -17.4851 5.0123 0.4487 0.1311 -0.8840
-8.0128 10.8634 -4.0055 -0.8999 -0.2483 0.3433
-10.9824 -1.1792 -0.9912 -0.9236 -0.2495 -0.3767
-8.9681 -9.1384 2.0149 -0.5821 -0.1814 -0.7439
-8.9774 -7.0854 9.0037 -0.4174 -0.5301 -0.7101
-9.0105 6.9350 8.9847 -0.5845 -0.7841 -0.0102
-8.0206 10.9492 7.9799 -0.5765 -0.7837 0.2298
8.9751 8.0869 -9.0051 0.4054 0.5119 0.7601
5.9605 15.0720 -6.0165 0.1549 0.1658 0.9900
0.9568 18.0346 -1.0238 -0.1592 -0.2537 0.9399
0.9578 14.1218 11.9659 0.2389 -0.7611 0.6170
-3.0061 -0.9121 18.9800 0.2761 -0.9148 -0.3213
8.9700 6.1912 5.9794 0.8335 -0.1211 0.5182
7.9900 -2.8088 9.9874 0.9661 -0.1646 -0.0001
3.0249 -14.9038 10.0065 0.6963 -0.0888 -0.7528
10.0013 -6.8337 3.0002 0.9904 0.2771 -0.0728
9.0023 -2.9435 -10.9877 0.4828 0.8008 0.2290
5.9984 1.9744 -16.9855 0.0136 0.8926 0.4441
-3.9609 -11.1639 -11.9682 -0.5225 0.6215 -0.5587
-1.9880 0.8417 -17.9784 -0.6622 0.7282 0.1591
1.9721 13.9656 -12.0056 -0.3253 0.3381 0.8745
-8.9670 -7.1998 -6.9769 -0.8485 0.1838 -0.5588
-7.9893 2.8016 -10.9862 -0.9930 0.2092 0.0095
-5.0115 10.8527 -11.9975 -0.8677 0.1938 0.5106
-8.0009 0.9775 13.9862 -0.2955 -0.8699 -0.3268
-6.0259 11.0088 11.9739 -0.3035 -0.9054 0.2531
